data_7013284
loop_
_publ_author_name
'Hong, Fung-E'
'Chang, Chin-Pei'
'Chang, Yu-Chang'

_publ_section_title
;
 Synthesis and structural characterization of novel palladium complexes
 chelated by bulky cobalt-containing phosphine ligands: unusual
 palladium?cobalt bond formation
;
_journal_issue 20
_journal_name_full 'Dalton Transactions'
_journal_page_first 3892
_journal_paper_doi 10.1039/b306228g
_journal_year 2003
_chemical_formula_sum 'C63 H49 Co4 O11 P5'
_chemical_formula_weight 1372.59
_chemical_name_systematic
;
?
;
_space_group_IT_number 2
_symmetry_cell_setting triclinic
_symmetry_space_group_name_Hall '-P 1'
_symmetry_space_group_name_H-M 'P -1'
_atom_sites_solution_hydrogens geom
_atom_sites_solution_primary direct
_atom_sites_solution_secondary difmap
_audit_creation_method SHELXL-97
_cell_angle_alpha 86.151(3)
_cell_angle_beta 85.941(3)
_cell_angle_gamma 61.916(2)
_cell_formula_units_Z 2
_cell_length_a 13.7890(19)
_cell_length_b 13.8536(19)
_cell_length_c 18.622(2)
_cell_measurement_temperature 293(2)
_cell_volume 3128.3(7)
_computing_cell_refinement 'Bruker SMART'
_computing_data_collection 'Bruker SMART'
_computing_data_reduction 'Bruker SHELXTL'
_computing_molecular_graphics 'Bruker SHELXTL'
_computing_publication_material 'Bruker SHELXTL'
_computing_structure_refinement 'SHELXL-97 (Sheldrick, 1997)'
_computing_structure_solution 'SHELXS-97 (Sheldrick, 1990)'
_diffrn_ambient_temperature 293(2)
_diffrn_measured_fraction_theta_full 0.977
_diffrn_measured_fraction_theta_max 0.977
_diffrn_measurement_device_type 'CCD area detector'
_diffrn_measurement_method 'phi and omega scans'
_diffrn_radiation_monochromator graphite
_diffrn_radiation_source 'fine-focus sealed tube'
_diffrn_radiation_type MoK\a
_diffrn_radiation_wavelength 0.71073
_diffrn_reflns_av_R_equivalents 0.0389
_diffrn_reflns_av_sigmaI/netI 0.0639
_diffrn_reflns_limit_h_max 16
_diffrn_reflns_limit_h_min -16
_diffrn_reflns_limit_k_max 12
_diffrn_reflns_limit_k_min -17
_diffrn_reflns_limit_l_max 22
_diffrn_reflns_limit_l_min -20
_diffrn_reflns_number 17491
_diffrn_reflns_theta_full 26.03
_diffrn_reflns_theta_max 26.03
_diffrn_reflns_theta_min 1.96
_exptl_absorpt_coefficient_mu 1.228
_exptl_absorpt_correction_type none
_exptl_crystal_density_diffrn 1.457
_exptl_crystal_density_method 'not measured'
_exptl_crystal_F_000 1396
_exptl_crystal_size_max 0.80
_exptl_crystal_size_mid 0.60
_exptl_crystal_size_min 0.60
_refine_diff_density_max 1.088
_refine_diff_density_min -0.835
_refine_diff_density_rms 0.102
_refine_ls_extinction_method none
_refine_ls_goodness_of_fit_ref 0.959
_refine_ls_hydrogen_treatment mixed
_refine_ls_matrix_type full
_refine_ls_number_parameters 748
_refine_ls_number_reflns 12039
_refine_ls_number_restraints 0
_refine_ls_restrained_S_all 0.959
_refine_ls_R_factor_all 0.1232
_refine_ls_R_factor_gt 0.0662
_refine_ls_shift/su_max 0.062
_refine_ls_shift/su_mean 0.007
_refine_ls_structure_factor_coef Fsqd
_refine_ls_weighting_details 'calc w=1/[\s^2^(Fo^2^)+(0.1180P)^2^+10.3711P] where P=(Fo^2^+2Fc^2^)/3'
_refine_ls_weighting_scheme calc
_refine_ls_wR_factor_gt 0.1697
_refine_ls_wR_factor_ref 0.2255
_reflns_number_gt 7388
_reflns_number_total 12039
_reflns_threshold_expression >2sigma(I)
_cod_data_source_file b306228g.txt
_cod_data_source_block hong135m
_cod_depositor_comments
;
The following automatic conversions were performed:
'_symmetry_cell_setting' value 'Triclinic' changed to 'triclinic'
according to '/home/saulius/struct/CIF-dictionaries/cif_core.dic'
dictionary named 'cif_core.dic' version 2.4.1 from 2010-06-29.

Automatic conversion script
Id: cif_fix_enum 1527 2010-12-29 10:47:43Z saulius 
;
_cod_original_sg_symbol_H-M P-1
_cod_database_code 7013284

loop_
_symmetry_equiv_pos_as_xyz
'x, y, z'
'-x, -y, -z'

loop_
_atom_site_label
_atom_site_type_symbol
_atom_site_fract_x
_atom_site_fract_y
_atom_site_fract_z
_atom_site_U_iso_or_equiv
_atom_site_adp_type
_atom_site_occupancy
_atom_site_symmetry_multiplicity
_atom_site_calc_flag
_atom_site_refinement_flags
_atom_site_disorder_assembly
_atom_site_disorder_group
Co1 Co 0.19289(7) 0.47011(8) 0.26998(5) 0.0429(2) Uani 1 1 d . . .
Co2 Co 0.08243(7) 0.42087(8) 0.19205(5) 0.0496(3) Uani 1 1 d . . .
Co3 Co 0.49737(8) 0.17304(7) 0.26784(5) 0.0476(3) Uani 1 1 d . . .
Co4 Co 0.50959(7) 0.29677(7) 0.16719(4) 0.0415(2) Uani 1 1 d . . .
P1 P 0.32659(16) 0.18864(15) 0.26245(10) 0.0508(5) Uani 1 1 d . . .
P2 P 0.34453(13) 0.38401(13) 0.11873(8) 0.0376(4) Uani 1 1 d . . .
P3 P 0.35365(13) 0.44070(14) 0.31076(9) 0.0402(4) Uani 1 1 d . . .
P4 P 0.71067(14) 0.24921(17) 0.26892(11) 0.0531(5) Uani 1 1 d . . .
P5 P -0.06537(18) 0.4792(2) 0.26224(13) 0.0750(7) Uani 1 1 d . . .
O1 O 0.0846(6) 0.5067(8) 0.4145(3) 0.116(3) Uani 1 1 d . . .
O2 O 0.0977(5) 0.6947(5) 0.2093(4) 0.090(2) Uani 1 1 d . . .
O3 O 0.0446(6) 0.2576(7) 0.1261(5) 0.123(3) Uani 1 1 d . . .
O4 O -0.0175(6) 0.5971(9) 0.0824(5) 0.149(4) Uani 1 1 d . . .
O5 O 0.5582(8) 0.0761(7) 0.4121(4) 0.121(3) Uani 1 1 d . . .
O6 O 0.6255(7) -0.0451(6) 0.2105(5) 0.124(3) Uani 1 1 d . . .
O7 O 0.6024(5) 0.4339(6) 0.0991(3) 0.0825(18) Uani 1 1 d . . .
O8 O 0.6338(6) 0.1141(6) 0.0720(4) 0.100(2) Uani 1 1 d . . .
O9 O -0.1012(8) 0.5898(12) 0.2971(8) 0.180(6) Uani 1 1 d . . .
O10 O -0.0588(6) 0.4036(8) 0.3306(4) 0.133(3) Uani 1 1 d . . .
O11 O -0.1799(6) 0.5134(11) 0.2288(5) 0.159(5) Uani 1 1 d . . .
C1 C 0.1247(6) 0.4899(8) 0.3589(4) 0.067(2) Uani 1 1 d . . .
C2 C 0.1380(6) 0.6090(7) 0.2333(4) 0.0584(19) Uani 1 1 d . . .
C3 C 0.0631(7) 0.3180(8) 0.1535(6) 0.079(3) Uani 1 1 d . . .
C4 C 0.0234(6) 0.5294(9) 0.1260(5) 0.081(3) Uani 1 1 d . . .
C5 C 0.5301(8) 0.1183(7) 0.3572(5) 0.074(2) Uani 1 1 d . . .
C6 C 0.5764(8) 0.0418(7) 0.2300(5) 0.080(3) Uani 1 1 d . . .
C7 C 0.5667(6) 0.3805(6) 0.1265(4) 0.0527(17) Uani 1 1 d . . .
C8 C 0.5859(6) 0.1847(7) 0.1090(4) 0.067(2) Uani 1 1 d . . .
C9 C 0.2282(5) 0.3254(5) 0.2371(3) 0.0427(14) Uani 1 1 d . . .
C10 C 0.2372(5) 0.3898(5) 0.1807(3) 0.0382(13) Uani 1 1 d . . .
C11 C 0.4662(5) 0.3278(5) 0.2689(3) 0.0383(13) Uani 1 1 d . . .
C12 C 0.5769(5) 0.2593(5) 0.2616(3) 0.0428(14) Uani 1 1 d . . .
C13 C -0.1699(19) 0.6886(16) 0.2953(13) 0.200(9) Uani 1 1 d . . .
H13A H -0.1533 0.7257 0.3305 0.301 Uiso 1 1 calc R . .
H13B H -0.2422 0.6960 0.3060 0.301 Uiso 1 1 calc R . .
H13C H -0.1672 0.7202 0.2482 0.301 Uiso 1 1 calc R . .
C14 C -0.1444(11) 0.4182(13) 0.3812(8) 0.151(6) Uani 1 1 d . . .
H14A H -0.1178 0.3604 0.4176 0.227 Uiso 1 1 calc R . .
H14B H -0.2034 0.4169 0.3575 0.227 Uiso 1 1 calc R . .
H14C H -0.1708 0.4874 0.4031 0.227 Uiso 1 1 calc R . .
C15 C -0.2001(8) 0.4759(11) 0.1670(6) 0.107(4) Uani 1 1 d . . .
H15A H -0.2777 0.5121 0.1597 0.161 Uiso 1 1 calc R . .
H15B H -0.1741 0.3983 0.1724 0.161 Uiso 1 1 calc R . .
H15C H -0.1623 0.4914 0.1262 0.161 Uiso 1 1 calc R . .
C16 C 0.2761(8) 0.1491(8) 0.3459(5) 0.071(2) Uani 1 1 d . . .
C17 C 0.3422(9) 0.0459(9) 0.3762(5) 0.086(3) Uani 1 1 d . . .
H17A H 0.4087 -0.0005 0.3532 0.104 Uiso 1 1 calc R . .
C18 C 0.3093(13) 0.0119(13) 0.4407(8) 0.122(5) Uani 1 1 d . . .
H18A H 0.3530 -0.0582 0.4598 0.146 Uiso 1 1 calc R . .
C19 C 0.2157(14) 0.0781(14) 0.4759(7) 0.127(5) Uani 1 1 d . . .
H19A H 0.1964 0.0545 0.5199 0.153 Uiso 1 1 calc R . .
C20 C 0.1467(12) 0.1822(14) 0.4475(6) 0.124(5) Uani 1 1 d . . .
H20A H 0.0811 0.2288 0.4715 0.149 Uiso 1 1 calc R . .
C21 C 0.1805(10) 0.2139(10) 0.3809(5) 0.088(3) Uani 1 1 d . . .
H21A H 0.1349 0.2823 0.3603 0.106 Uiso 1 1 calc R . .
C22 C 0.3112(7) 0.1002(7) 0.1981(5) 0.066(2) Uani 1 1 d . . .
C23 C 0.3732(7) 0.0766(7) 0.1344(5) 0.070(2) Uani 1 1 d . . .
H23A H 0.4235 0.1034 0.1251 0.084 Uiso 1 1 calc R . .
C24 C 0.3623(10) 0.0136(8) 0.0836(6) 0.090(3) Uani 1 1 d . . .
H24A H 0.4056 -0.0030 0.0410 0.108 Uiso 1 1 calc R . .
C25 C 0.2883(11) -0.0226(9) 0.0973(7) 0.100(4) Uani 1 1 d . . .
H25A H 0.2792 -0.0625 0.0626 0.120 Uiso 1 1 calc R . .
C26 C 0.2252(10) -0.0034(9) 0.1602(7) 0.098(4) Uani 1 1 d . . .
H26A H 0.1761 -0.0319 0.1683 0.117 Uiso 1 1 calc R . .
C27 C 0.2359(9) 0.0609(8) 0.2131(6) 0.089(3) Uani 1 1 d . . .
H27A H 0.1937 0.0759 0.2561 0.107 Uiso 1 1 calc R . .
C28 C 0.3423(6) 0.3246(6) 0.0340(4) 0.0485(16) Uani 1 1 d . . .
C29 C 0.4197(7) 0.3189(7) -0.0203(4) 0.063(2) Uani 1 1 d . . .
H29A H 0.4669 0.3477 -0.0129 0.075 Uiso 1 1 calc R . .
C30 C 0.4274(9) 0.2729(9) -0.0828(5) 0.090(3) Uani 1 1 d . . .
H30A H 0.4806 0.2692 -0.1178 0.108 Uiso 1 1 calc R . .
C31 C 0.3589(10) 0.2315(9) -0.0959(5) 0.093(3) Uani 1 1 d . . .
H31A H 0.3656 0.1998 -0.1397 0.111 Uiso 1 1 calc R . .
C32 C 0.2795(10) 0.2360(8) -0.0451(6) 0.090(3) Uani 1 1 d . . .
H32A H 0.2318 0.2088 -0.0546 0.108 Uiso 1 1 calc R . .
C33 C 0.2714(7) 0.2829(7) 0.0225(5) 0.069(2) Uani 1 1 d . . .
H33A H 0.2195 0.2853 0.0581 0.083 Uiso 1 1 calc R . .
C34 C 0.2952(5) 0.5263(5) 0.0875(3) 0.0417(14) Uani 1 1 d . . .
C35 C 0.2155(5) 0.5731(6) 0.0348(4) 0.0485(16) Uani 1 1 d . . .
H35A H 0.1901 0.5303 0.0143 0.058 Uiso 1 1 calc R . .
C36 C 0.1751(6) 0.6818(6) 0.0133(4) 0.0585(19) Uani 1 1 d . . .
H36A H 0.1204 0.7128 -0.0201 0.070 Uiso 1 1 calc R . .
C37 C 0.2150(6) 0.7444(6) 0.0410(4) 0.062(2) Uani 1 1 d . . .
H37A H 0.1891 0.8172 0.0253 0.075 Uiso 1 1 calc R . .
C38 C 0.2926(6) 0.7005(7) 0.0915(4) 0.0619(19) Uani 1 1 d . . .
H38A H 0.3190 0.7436 0.1104 0.074 Uiso 1 1 calc R . .
C39 C 0.3319(6) 0.5933(6) 0.1147(4) 0.0484(16) Uani 1 1 d . . .
H39A H 0.3845 0.5649 0.1495 0.058 Uiso 1 1 calc R . .
C40 C 0.3668(5) 0.4099(6) 0.4089(3) 0.0484(16) Uani 1 1 d . . .
C41 C 0.3912(7) 0.4672(7) 0.4553(4) 0.064(2) Uani 1 1 d . . .
H41A H 0.4013 0.5265 0.4379 0.077 Uiso 1 1 calc R . .
C42 C 0.4008(8) 0.4372(10) 0.5278(4) 0.081(3) Uani 1 1 d . . .
H42A H 0.4164 0.4775 0.5588 0.097 Uiso 1 1 calc R . .
C43 C 0.3879(8) 0.3502(10) 0.5547(4) 0.087(3) Uani 1 1 d . . .
H43A H 0.3971 0.3293 0.6033 0.105 Uiso 1 1 calc R . .
C44 C 0.3611(9) 0.2935(9) 0.5091(4) 0.083(3) Uani 1 1 d . . .
H44A H 0.3510 0.2343 0.5269 0.099 Uiso 1 1 calc R . .
C45 C 0.3491(7) 0.3245(7) 0.4366(4) 0.068(2) Uani 1 1 d . . .
H45A H 0.3287 0.2872 0.4062 0.082 Uiso 1 1 calc R . .
C46 C 0.3863(6) 0.5549(5) 0.3001(4) 0.0473(15) Uani 1 1 d . . .
C47 C 0.4909(6) 0.5416(6) 0.2795(4) 0.0494(16) Uani 1 1 d . . .
H47A H 0.5487 0.4719 0.2719 0.059 Uiso 1 1 calc R . .
C48 C 0.5085(7) 0.6313(7) 0.2705(4) 0.062(2) Uani 1 1 d . . .
H48A H 0.5785 0.6212 0.2561 0.075 Uiso 1 1 calc R . .
C49 C 0.4273(9) 0.7339(8) 0.2818(5) 0.073(2) Uani 1 1 d . . .
H49A H 0.4416 0.7931 0.2752 0.088 Uiso 1 1 calc R . .
C50 C 0.3244(8) 0.7500(7) 0.3030(5) 0.075(2) Uani 1 1 d . . .
H50A H 0.2681 0.8204 0.3106 0.090 Uiso 1 1 calc R . .
C51 C 0.3032(7) 0.6611(6) 0.3133(4) 0.062(2) Uani 1 1 d . . .
H51A H 0.2333 0.6724 0.3291 0.075 Uiso 1 1 calc R . .
C52 C 0.8017(6) 0.1269(7) 0.2208(4) 0.0579(18) Uani 1 1 d . . .
C53 C 0.8184(7) 0.0231(8) 0.2434(6) 0.090(3) Uani 1 1 d . . .
H53A H 0.7826 0.0140 0.2855 0.108 Uiso 1 1 calc R . .
C54 C 0.8871(10) -0.0663(10) 0.2044(8) 0.116(4) Uani 1 1 d . . .
H54A H 0.8983 -0.1356 0.2207 0.139 Uiso 1 1 calc R . .
C55 C 0.9391(10) -0.0551(10) 0.1423(8) 0.117(4) Uani 1 1 d . . .
H55A H 0.9856 -0.1162 0.1162 0.141 Uiso 1 1 calc R . .
C56 C 0.9223(9) 0.0482(12) 0.1180(6) 0.112(4) Uani 1 1 d . . .
H56A H 0.9569 0.0567 0.0751 0.135 Uiso 1 1 calc R . .
C57 C 0.8540(7) 0.1389(8) 0.1577(5) 0.082(3) Uani 1 1 d . . .
H57A H 0.8435 0.2081 0.1416 0.098 Uiso 1 1 calc R . .
C58 C 0.7507(6) 0.2074(6) 0.3629(4) 0.0568(18) Uani 1 1 d . . .
C59 C 0.8613(7) 0.1482(9) 0.3771(5) 0.086(3) Uani 1 1 d . . .
H59A H 0.9136 0.1197 0.3395 0.103 Uiso 1 1 calc R . .
C60 C 0.8941(9) 0.1314(11) 0.4482(7) 0.103(4) Uani 1 1 d . . .
H60A H 0.9683 0.0913 0.4577 0.124 Uiso 1 1 calc R . .
C61 C 0.8190(10) 0.1728(10) 0.5030(6) 0.097(3) Uani 1 1 d . . .
H61A H 0.8419 0.1615 0.5500 0.117 Uiso 1 1 calc R . .
C62 C 0.7096(9) 0.2311(8) 0.4902(5) 0.083(3) Uani 1 1 d . . .
H62A H 0.6581 0.2594 0.5283 0.100 Uiso 1 1 calc R . .
C63 C 0.6756(7) 0.2479(7) 0.4194(4) 0.065(2) Uani 1 1 d . . .
H63A H 0.6010 0.2872 0.4106 0.079 Uiso 1 1 calc R . .

loop_
_atom_site_aniso_label
_atom_site_aniso_U_11
_atom_site_aniso_U_22
_atom_site_aniso_U_33
_atom_site_aniso_U_23
_atom_site_aniso_U_13
_atom_site_aniso_U_12
Co1 0.0365(4) 0.0518(5) 0.0410(5) -0.0043(4) 0.0005(3) -0.0212(4)
Co2 0.0387(5) 0.0623(6) 0.0524(5) 0.0047(4) -0.0077(4) -0.0276(5)
Co3 0.0516(5) 0.0395(5) 0.0539(5) 0.0037(4) -0.0197(4) -0.0214(4)
Co4 0.0367(4) 0.0438(5) 0.0394(5) -0.0062(4) -0.0040(3) -0.0141(4)
P1 0.0599(11) 0.0481(10) 0.0549(11) 0.0100(8) -0.0211(9) -0.0331(9)
P2 0.0376(8) 0.0399(9) 0.0340(8) -0.0029(6) -0.0041(6) -0.0166(7)
P3 0.0405(8) 0.0459(9) 0.0374(8) -0.0067(7) -0.0017(6) -0.0222(8)
P4 0.0389(9) 0.0578(12) 0.0591(11) 0.0034(9) -0.0132(8) -0.0190(9)
P5 0.0466(11) 0.106(2) 0.0694(14) -0.0064(13) 0.0001(10) -0.0328(12)
O1 0.088(5) 0.209(9) 0.050(4) -0.028(5) 0.023(3) -0.069(6)
O2 0.073(4) 0.046(4) 0.115(5) 0.004(3) 0.002(4) -0.001(3)
O3 0.091(5) 0.127(7) 0.169(8) -0.047(6) -0.030(5) -0.058(5)
O4 0.065(4) 0.203(10) 0.158(8) 0.120(8) -0.044(5) -0.055(5)
O5 0.178(8) 0.119(6) 0.102(6) 0.053(5) -0.088(6) -0.094(6)
O6 0.114(6) 0.056(4) 0.176(8) -0.046(5) -0.035(6) -0.008(4)
O7 0.077(4) 0.103(5) 0.081(4) 0.015(4) 0.005(3) -0.056(4)
O8 0.096(5) 0.084(5) 0.086(5) -0.045(4) -0.002(4) -0.010(4)
O9 0.076(6) 0.176(11) 0.237(13) -0.094(11) -0.008(7) -0.005(7)
O10 0.088(5) 0.170(8) 0.104(6) 0.039(6) 0.027(4) -0.038(5)
O11 0.067(5) 0.306(14) 0.120(7) -0.045(8) 0.013(4) -0.099(7)
C1 0.054(4) 0.097(7) 0.056(5) -0.004(4) -0.004(4) -0.040(5)
C2 0.037(4) 0.060(5) 0.067(5) -0.013(4) 0.009(3) -0.014(4)
C3 0.058(5) 0.088(7) 0.097(7) -0.018(5) -0.014(5) -0.037(5)
C4 0.037(4) 0.121(8) 0.079(6) 0.034(6) -0.014(4) -0.035(5)
C5 0.097(7) 0.065(5) 0.075(6) 0.020(5) -0.042(5) -0.048(5)
C6 0.072(6) 0.055(5) 0.101(7) -0.012(5) -0.037(5) -0.016(5)
C7 0.047(4) 0.059(5) 0.050(4) -0.004(3) -0.002(3) -0.023(4)
C8 0.054(4) 0.067(5) 0.062(5) -0.024(4) -0.008(4) -0.010(4)
C9 0.043(3) 0.051(4) 0.039(3) 0.002(3) -0.011(3) -0.024(3)
C10 0.038(3) 0.044(3) 0.033(3) 0.003(3) -0.009(2) -0.019(3)
C11 0.044(3) 0.040(3) 0.036(3) 0.000(3) -0.008(3) -0.023(3)
C12 0.046(4) 0.034(3) 0.048(4) 0.005(3) -0.018(3) -0.018(3)
C13 0.20(2) 0.131(15) 0.29(3) -0.002(17) -0.05(2) -0.094(16)
C14 0.125(11) 0.148(13) 0.154(13) 0.017(10) 0.070(10) -0.055(10)
C15 0.065(6) 0.157(11) 0.099(8) -0.018(8) -0.011(5) -0.048(7)
C16 0.089(6) 0.095(7) 0.064(5) 0.029(5) -0.029(5) -0.072(6)
C17 0.109(7) 0.096(7) 0.088(7) 0.044(6) -0.043(6) -0.077(6)
C18 0.149(12) 0.147(12) 0.117(10) 0.078(10) -0.063(9) -0.111(11)
C19 0.153(13) 0.181(15) 0.086(8) 0.071(9) -0.022(8) -0.116(13)
C20 0.125(10) 0.194(15) 0.088(8) 0.037(9) -0.001(7) -0.108(11)
C21 0.108(8) 0.129(9) 0.067(6) 0.027(6) -0.011(5) -0.091(8)
C22 0.075(5) 0.056(5) 0.082(6) 0.016(4) -0.038(5) -0.040(4)
C23 0.077(6) 0.067(5) 0.069(5) -0.013(4) -0.011(4) -0.034(5)
C24 0.116(8) 0.076(7) 0.089(7) -0.021(5) -0.011(6) -0.051(6)
C25 0.148(11) 0.080(7) 0.090(8) 0.001(6) -0.036(7) -0.065(8)
C26 0.135(10) 0.088(7) 0.113(9) 0.014(7) -0.045(8) -0.085(8)
C27 0.117(8) 0.091(7) 0.092(7) 0.012(6) -0.040(6) -0.074(7)
C28 0.049(4) 0.044(4) 0.045(4) -0.004(3) -0.011(3) -0.014(3)
C29 0.069(5) 0.070(5) 0.046(4) -0.005(4) -0.004(4) -0.030(4)
C30 0.093(7) 0.104(8) 0.051(5) -0.016(5) -0.003(5) -0.027(6)
C31 0.117(9) 0.083(7) 0.056(6) -0.020(5) -0.011(6) -0.026(6)
C32 0.114(8) 0.081(7) 0.088(7) -0.015(5) -0.034(6) -0.052(6)
C33 0.082(6) 0.069(5) 0.071(5) -0.016(4) -0.009(4) -0.044(5)
C34 0.041(3) 0.042(4) 0.037(3) -0.006(3) 0.006(3) -0.016(3)
C35 0.044(4) 0.055(4) 0.044(4) 0.002(3) -0.004(3) -0.022(3)
C36 0.061(4) 0.056(5) 0.049(4) 0.012(3) -0.006(3) -0.021(4)
C37 0.062(5) 0.048(4) 0.074(5) 0.015(4) -0.004(4) -0.025(4)
C38 0.063(5) 0.056(5) 0.071(5) 0.002(4) -0.002(4) -0.032(4)
C39 0.050(4) 0.049(4) 0.046(4) -0.010(3) 0.000(3) -0.023(3)
C40 0.044(4) 0.066(5) 0.040(3) -0.008(3) -0.001(3) -0.029(3)
C41 0.076(5) 0.086(6) 0.050(4) -0.013(4) 0.002(4) -0.054(5)
C42 0.087(6) 0.143(9) 0.035(4) -0.025(5) 0.009(4) -0.071(7)
C43 0.090(7) 0.142(10) 0.037(4) 0.006(5) -0.006(4) -0.061(7)
C44 0.114(8) 0.105(8) 0.049(5) 0.012(5) -0.011(5) -0.068(7)
C45 0.094(6) 0.086(6) 0.046(4) 0.002(4) -0.012(4) -0.060(5)
C46 0.052(4) 0.043(4) 0.048(4) -0.007(3) -0.009(3) -0.022(3)
C47 0.052(4) 0.051(4) 0.046(4) -0.011(3) -0.002(3) -0.024(3)
C48 0.082(6) 0.078(6) 0.054(4) -0.002(4) -0.002(4) -0.060(5)
C49 0.102(7) 0.071(6) 0.069(5) -0.007(4) -0.005(5) -0.059(6)
C50 0.094(7) 0.043(4) 0.081(6) -0.011(4) -0.005(5) -0.025(5)
C51 0.070(5) 0.045(4) 0.068(5) -0.014(4) 0.004(4) -0.023(4)
C52 0.043(4) 0.062(5) 0.058(4) 0.002(4) -0.003(3) -0.017(4)
C53 0.053(5) 0.067(6) 0.118(8) 0.011(6) 0.022(5) -0.007(4)
C54 0.090(8) 0.077(8) 0.151(12) 0.004(7) 0.027(8) -0.019(6)
C55 0.091(8) 0.078(8) 0.133(11) -0.018(8) 0.017(8) 0.000(6)
C56 0.084(7) 0.128(11) 0.078(7) -0.002(7) 0.025(6) -0.015(7)
C57 0.066(5) 0.078(6) 0.074(6) 0.012(5) 0.002(5) -0.013(5)
C58 0.052(4) 0.059(5) 0.062(5) 0.002(4) -0.020(4) -0.027(4)
C59 0.054(5) 0.123(8) 0.073(6) 0.010(6) -0.020(4) -0.034(5)
C60 0.074(7) 0.139(10) 0.098(8) 0.023(7) -0.044(6) -0.049(7)
C61 0.101(8) 0.130(10) 0.080(7) 0.024(7) -0.047(6) -0.067(8)
C62 0.105(8) 0.092(7) 0.066(6) -0.002(5) -0.019(5) -0.055(6)
C63 0.060(5) 0.076(6) 0.067(5) -0.004(4) -0.014(4) -0.036(4)

loop_
_atom_type_symbol
_atom_type_description
_atom_type_scat_dispersion_real
_atom_type_scat_dispersion_imag
_atom_type_scat_source
C C 0.0033 0.0016 'International Tables Vol C Tables 4.2.6.8 and 6.1.1.4'
H H 0.0000 0.0000 'International Tables Vol C Tables 4.2.6.8 and 6.1.1.4'
O O 0.0106 0.0060 'International Tables Vol C Tables 4.2.6.8 and 6.1.1.4'
P P 0.1023 0.0942 'International Tables Vol C Tables 4.2.6.8 and 6.1.1.4'
Co Co 0.3494 0.9721 'International Tables Vol C Tables 4.2.6.8 and 6.1.1.4'

loop_
_geom_angle_atom_site_label_1
_geom_angle_atom_site_label_2
_geom_angle_atom_site_label_3
_geom_angle
_geom_angle_site_symmetry_1
_geom_angle_site_symmetry_3
_geom_angle_publ_flag
C2 Co1 C1 102.0(4) . . ?
C2 Co1 C9 138.0(3) . . ?
C1 Co1 C9 109.8(4) . . ?
C2 Co1 C10 100.1(3) . . ?
C1 Co1 C10 148.5(3) . . ?
C9 Co1 C10 40.9(3) . . ?
C2 Co1 P3 102.2(2) . . ?
C1 Co1 P3 94.2(2) . . ?
C9 Co1 P3 101.99(18) . . ?
C10 Co1 P3 102.81(18) . . ?
C2 Co1 Co2 93.9(3) . . ?
C1 Co1 Co2 105.7(2) . . ?
C9 Co1 Co2 51.93(17) . . ?
C10 Co1 Co2 50.34(17) . . ?
P3 Co1 Co2 151.18(6) . . ?
C3 Co2 C4 100.5(5) . . ?
C3 Co2 C10 110.9(3) . . ?
C4 Co2 C10 100.0(3) . . ?
C3 Co2 C9 99.2(4) . . ?
C4 Co2 C9 140.0(3) . . ?
C10 Co2 C9 40.2(2) . . ?
C3 Co2 P5 95.4(3) . . ?
C4 Co2 P5 94.7(3) . . ?
C10 Co2 P5 146.59(19) . . ?
C9 Co2 P5 117.7(2) . . ?
C3 Co2 Co1 148.7(3) . . ?
C4 Co2 Co1 107.0(3) . . ?
C10 Co2 Co1 50.08(18) . . ?
C9 Co2 Co1 49.72(18) . . ?
P5 Co2 Co1 96.95(8) . . ?
C5 Co3 C6 92.5(4) . . ?
C5 Co3 C12 97.9(3) . . ?
C6 Co3 C12 112.3(4) . . ?
C5 Co3 C11 106.3(3) . . ?
C6 Co3 C11 147.9(4) . . ?
C12 Co3 C11 40.7(3) . . ?
C5 Co3 P1 100.8(3) . . ?
C6 Co3 P1 99.2(3) . . ?
C12 Co3 P1 142.37(19) . . ?
C11 Co3 P1 102.35(18) . . ?
C5 Co3 Co4 148.3(3) . . ?
C6 Co3 Co4 101.4(4) . . ?
C12 Co3 Co4 50.57(18) . . ?
C11 Co3 Co4 50.13(17) . . ?
P1 Co3 Co4 104.76(6) . . ?
C7 Co4 C8 94.9(4) . . ?
C7 Co4 C11 112.0(3) . . ?
C8 Co4 C11 141.2(3) . . ?
C7 Co4 C12 101.1(3) . . ?
C8 Co4 C12 108.9(3) . . ?
C11 Co4 C12 40.8(3) . . ?
C7 Co4 P2 98.1(2) . . ?
C8 Co4 P2 103.2(3) . . ?
C11 Co4 P2 100.09(18) . . ?
C12 Co4 P2 140.7(2) . . ?
C7 Co4 Co3 151.1(2) . . ?
C8 Co4 Co3 92.4(3) . . ?
C11 Co4 Co3 50.85(18) . . ?
C12 Co4 Co3 50.22(19) . . ?
P2 Co4 Co3 107.37(6) . . ?
C9 P1 C16 108.1(4) . . ?
C9 P1 C22 105.1(3) . . ?
C16 P1 C22 100.8(4) . . ?
C9 P1 Co3 111.4(2) . . ?
C16 P1 Co3 114.0(3) . . ?
C22 P1 Co3 116.5(3) . . ?
C10 P2 C34 103.3(3) . . ?
C10 P2 C28 111.1(3) . . ?
C34 P2 C28 99.4(3) . . ?
C10 P2 Co4 111.94(19) . . ?
C34 P2 Co4 118.2(2) . . ?
C28 P2 Co4 112.0(2) . . ?
C11 P3 C46 106.1(3) . . ?
C11 P3 C40 105.9(3) . . ?
C46 P3 C40 101.1(3) . . ?
C11 P3 Co1 111.47(19) . . ?
C46 P3 Co1 116.8(2) . . ?
C40 P3 Co1 114.4(2) . . ?
C12 P4 C52 103.5(3) . . ?
C12 P4 C58 107.7(3) . . ?
C52 P4 C58 102.5(4) . . ?
O9 P5 O10 101.2(7) . . ?
O9 P5 O11 95.7(6) . . ?
O10 P5 O11 106.2(5) . . ?
O9 P5 Co2 115.8(5) . . ?
O10 P5 Co2 115.6(3) . . ?
O11 P5 Co2 119.3(3) . . ?
C13 O9 P5 144.0(15) . . ?
C14 O10 P5 126.8(9) . . ?
C15 O11 P5 128.2(8) . . ?
O1 C1 Co1 175.8(9) . . ?
O2 C2 Co1 175.2(7) . . ?
O3 C3 Co2 175.1(9) . . ?
O4 C4 Co2 176.7(10) . . ?
O5 C5 Co3 174.5(10) . . ?
O6 C6 Co3 175.1(11) . . ?
O7 C7 Co4 178.5(7) . . ?
O8 C8 Co4 179.7(10) . . ?
C10 C9 P1 127.5(5) . . ?
C10 C9 Co1 69.6(4) . . ?
P1 C9 Co1 133.8(3) . . ?
C10 C9 Co2 67.9(3) . . ?
P1 C9 Co2 145.8(4) . . ?
Co1 C9 Co2 78.4(2) . . ?
C9 C10 P2 136.0(5) . . ?
C9 C10 Co2 72.0(4) . . ?
P2 C10 Co2 145.5(3) . . ?
C9 C10 Co1 69.4(4) . . ?
P2 C10 Co1 124.6(3) . . ?
Co2 C10 Co1 79.6(2) . . ?
C12 C11 P3 149.8(5) . . ?
C12 C11 Co4 70.0(4) . . ?
P3 C11 Co4 131.3(3) . . ?
C12 C11 Co3 68.9(4) . . ?
P3 C11 Co3 129.5(3) . . ?
Co4 C11 Co3 79.0(2) . . ?
C11 C12 P4 144.2(5) . . ?
C11 C12 Co3 70.4(4) . . ?
P4 C12 Co3 143.0(4) . . ?
C11 C12 Co4 69.2(3) . . ?
P4 C12 Co4 119.2(4) . . ?
Co3 C12 Co4 79.2(2) . . ?
C21 C16 C17 118.2(9) . . ?
C21 C16 P1 124.4(7) . . ?
C17 C16 P1 117.4(8) . . ?
C18 C17 C16 120.2(12) . . ?
C19 C18 C17 121.0(13) . . ?
C18 C19 C20 120.9(11) . . ?
C19 C20 C21 117.1(13) . . ?
C16 C21 C20 122.7(12) . . ?
C23 C22 C27 120.2(8) . . ?
C23 C22 P1 119.2(6) . . ?
C27 C22 P1 120.6(8) . . ?
C22 C23 C24 121.4(9) . . ?
C25 C24 C23 118.4(11) . . ?
C24 C25 C26 123.1(10) . . ?
C25 C26 C27 119.0(10) . . ?
C22 C27 C26 117.8(11) . . ?
C33 C28 C29 119.2(7) . . ?
C33 C28 P2 123.8(6) . . ?
C29 C28 P2 117.0(5) . . ?
C30 C29 C28 121.4(9) . . ?
C29 C30 C31 120.9(10) . . ?
C30 C31 C32 120.7(9) . . ?
C31 C32 C33 119.2(9) . . ?
C28 C33 C32 118.7(9) . . ?
C39 C34 C35 117.1(6) . . ?
C39 C34 P2 122.3(5) . . ?
C35 C34 P2 120.5(5) . . ?
C36 C35 C34 120.5(7) . . ?
C37 C36 C35 120.2(7) . . ?
C38 C37 C36 120.2(7) . . ?
C37 C38 C39 120.4(7) . . ?
C38 C39 C34 121.6(7) . . ?
C45 C40 C41 118.5(7) . . ?
C45 C40 P3 117.2(5) . . ?
C41 C40 P3 124.3(6) . . ?
C42 C41 C40 120.2(8) . . ?
C43 C42 C41 121.3(8) . . ?
C44 C43 C42 119.1(8) . . ?
C43 C44 C45 119.9(9) . . ?
C40 C45 C44 120.9(8) . . ?
C51 C46 C47 117.7(7) . . ?
C51 C46 P3 119.2(6) . . ?
C47 C46 P3 123.1(5) . . ?
C48 C47 C46 119.9(7) . . ?
C49 C48 C47 122.1(8) . . ?
C50 C49 C48 119.7(8) . . ?
C49 C50 C51 120.1(8) . . ?
C50 C51 C46 120.5(8) . . ?
C53 C52 C57 118.8(8) . . ?
C53 C52 P4 123.2(6) . . ?
C57 C52 P4 118.0(7) . . ?
C54 C53 C52 120.7(10) . . ?
C53 C54 C55 120.8(12) . . ?
C54 C55 C56 119.5(11) . . ?
C57 C56 C55 120.0(10) . . ?
C56 C57 C52 120.2(10) . . ?
C63 C58 C59 118.8(7) . . ?
C63 C58 P4 121.3(6) . . ?
C59 C58 P4 119.1(7) . . ?
C58 C59 C60 119.8(10) . . ?
C61 C60 C59 120.5(10) . . ?
C60 C61 C62 120.6(9) . . ?
C61 C62 C63 119.5(10) . . ?
C58 C63 C62 120.8(8) . . ?

loop_
_geom_bond_atom_site_label_1
_geom_bond_atom_site_label_2
_geom_bond_distance
_geom_bond_site_symmetry_2
_geom_bond_publ_flag
Co1 C2 1.807(9) . ?
Co1 C1 1.816(8) . ?
Co1 C9 1.957(7) . ?
Co1 C10 1.960(6) . ?
Co1 P3 2.2367(18) . ?
Co1 Co2 2.5131(12) . ?
Co2 C3 1.772(10) . ?
Co2 C4 1.783(9) . ?
Co2 C10 1.967(6) . ?
Co2 C9 2.020(6) . ?
Co2 P5 2.175(2) . ?
Co3 C5 1.779(9) . ?
Co3 C6 1.785(9) . ?
Co3 C12 1.960(6) . ?
Co3 C11 1.979(6) . ?
Co3 P1 2.270(2) . ?
Co3 Co4 2.5052(13) . ?
Co4 C7 1.788(8) . ?
Co4 C8 1.793(8) . ?
Co4 C11 1.959(6) . ?
Co4 C12 1.970(6) . ?
Co4 P2 2.2382(17) . ?
P1 C9 1.790(7) . ?
P1 C16 1.815(9) . ?
P1 C22 1.859(8) . ?
P2 C10 1.785(6) . ?
P2 C34 1.823(7) . ?
P2 C28 1.836(7) . ?
P3 C11 1.781(6) . ?
P3 C46 1.834(7) . ?
P3 C40 1.851(7) . ?
P4 C12 1.797(6) . ?
P4 C52 1.815(8) . ?
P4 C58 1.845(8) . ?
P5 O9 1.546(12) . ?
P5 O10 1.574(8) . ?
P5 O11 1.582(8) . ?
O1 C1 1.124(9) . ?
O2 C2 1.123(9) . ?
O3 C3 1.141(11) . ?
O4 C4 1.149(10) . ?
O5 C5 1.140(10) . ?
O6 C6 1.139(10) . ?
O7 C7 1.143(9) . ?
O8 C8 1.135(9) . ?
O9 C13 1.244(19) . ?
O10 C14 1.401(12) . ?
O11 C15 1.390(13) . ?
C9 C10 1.370(9) . ?
C11 C12 1.368(9) . ?
C16 C21 1.345(14) . ?
C16 C17 1.390(13) . ?
C17 C18 1.385(15) . ?
C18 C19 1.33(2) . ?
C19 C20 1.39(2) . ?
C20 C21 1.408(13) . ?
C22 C23 1.375(12) . ?
C22 C27 1.386(12) . ?
C23 C24 1.392(12) . ?
C24 C25 1.336(15) . ?
C25 C26 1.371(16) . ?
C26 C27 1.433(13) . ?
C28 C33 1.383(10) . ?
C28 C29 1.395(10) . ?
C29 C30 1.339(12) . ?
C30 C31 1.357(15) . ?
C31 C32 1.376(15) . ?
C32 C33 1.428(12) . ?
C34 C39 1.384(9) . ?
C34 C35 1.411(9) . ?
C35 C36 1.378(10) . ?
C36 C37 1.368(11) . ?
C37 C38 1.360(11) . ?
C38 C39 1.370(10) . ?
C40 C45 1.377(11) . ?
C40 C41 1.368(10) . ?
C41 C42 1.383(11) . ?
C42 C43 1.358(14) . ?
C43 C44 1.371(13) . ?
C44 C45 1.388(11) . ?
C46 C51 1.400(10) . ?
C46 C47 1.393(10) . ?
C47 C48 1.372(10) . ?
C48 C49 1.352(12) . ?
C49 C50 1.361(13) . ?
C50 C51 1.391(11) . ?
C52 C53 1.385(12) . ?
C52 C57 1.376(11) . ?
C53 C54 1.370(15) . ?
C54 C55 1.356(17) . ?
C55 C56 1.387(17) . ?
C56 C57 1.388(15) . ?
C58 C63 1.368(11) . ?
C58 C59 1.385(11) . ?
C59 C60 1.398(13) . ?
C60 C61 1.347(15) . ?
C61 C62 1.364(14) . ?
C62 C63 1.400(11) . ?
